data_7224817
loop_
_publ_author_name
'D'Alessio, Daniel'
'Krause-Heuer, Answen M'
'Skelton, Brian W.'
'Fraser, Benjamin Hugh'
'Massi, Massimiliano'
'Ogden, Mark Ian'

_publ_section_title
;
 Synthesis, structure and conformational mobility of tetra-substituted
 cyanomethoxy p-tert-butylcalix[4]arenes
;
_journal_name_full 'RSC Adv.'
_journal_paper_doi 10.1039/C6RA05865E
_journal_year 2016
_chemical_formula_moiety 'C60 H80 N4 O6, C2 H6 O'
_chemical_formula_sum 'C62 H86 N4 O7'
_chemical_formula_weight 999.35
_chemical_name_systematic
;
 ?
;
_space_group_IT_number 2
_symmetry_cell_setting triclinic
_symmetry_space_group_name_Hall '-P 1'
_symmetry_space_group_name_H-M 'P -1'
_atom_sites_solution_hydrogens geom
_atom_sites_solution_primary direct
_atom_sites_solution_secondary difmap
_audit_creation_date 2012-05-09T11:50:26-00:00
_audit_creation_method 'WinGX routine CIF_UPDATE'
_audit_update_record
;
2016-02-29 deposited with the CCDC.
2016-04-01 downloaded from the CCDC.
;
_cell_angle_alpha 86.040(5)
_cell_angle_beta 80.157(6)
_cell_angle_gamma 76.643(5)
_cell_formula_units_Z 2
_cell_length_a 11.3151(8)
_cell_length_b 15.0871(7)
_cell_length_c 17.7550(12)
_cell_measurement_reflns_used 4728
_cell_measurement_temperature 100(2)
_cell_measurement_theta_max 31.6365
_cell_measurement_theta_min 3.5336
_cell_volume 2904.2(3)
_computing_cell_refinement
;
        CrysAlisPro, Oxford Diffraction Ltd.,
        Version 1.171.33.52 (release 06-11-2009 CrysAlis171 .NET)
        (compiled Nov  6 2009,16:24:50)
;
_computing_data_collection
;
        CrysAlisPro, Oxford Diffraction Ltd.,
        Version 1.171.33.52 (release 06-11-2009 CrysAlis171 .NET)
        (compiled Nov  6 2009,16:24:50)
;
_computing_data_reduction
;
        CrysAlisPro, Oxford Diffraction Ltd.,
        Version 1.171.33.52 (release 06-11-2009 CrysAlis171 .NET)
        (compiled Nov  6 2009,16:24:50)
;
_computing_molecular_graphics 'OrtepII (Johnson, C. K. (1976)'
_computing_publication_material 'WinGX Farrugia, L. J. (1999)'
_computing_structure_refinement 'SHELXL-97 (Sheldrick, 2008)'
_diffrn_ambient_temperature 100(2)
_diffrn_detector_area_resol_mean 10.4738
_diffrn_measured_fraction_theta_full 0.998
_diffrn_measured_fraction_theta_max 0.998
_diffrn_measurement_device_type 'Oxford Diffraction Gemini diffractometer'
_diffrn_measurement_method '\w scans'
_diffrn_orient_matrix_UB_11 -0.0049126
_diffrn_orient_matrix_UB_12 -0.0011616
_diffrn_orient_matrix_UB_13 0.0403861
_diffrn_orient_matrix_UB_21 -0.0112336
_diffrn_orient_matrix_UB_22 0.0482533
_diffrn_orient_matrix_UB_23 -0.0004737
_diffrn_orient_matrix_UB_31 -0.0641181
_diffrn_orient_matrix_UB_32 0.0026147
_diffrn_orient_matrix_UB_33 0.0035749
_diffrn_radiation_monochromator graphite
_diffrn_radiation_type MoK\a
_diffrn_radiation_wavelength 0.71073
_diffrn_reflns_av_R_equivalents 0.0626
_diffrn_reflns_av_unetI/netI 0.0903
_diffrn_reflns_limit_h_max 15
_diffrn_reflns_limit_h_min -15
_diffrn_reflns_limit_k_max 20
_diffrn_reflns_limit_k_min -20
_diffrn_reflns_limit_l_max 24
_diffrn_reflns_limit_l_min -24
_diffrn_reflns_number 29154
_diffrn_reflns_theta_full 29
_diffrn_reflns_theta_max 29
_diffrn_reflns_theta_min 3.54
_exptl_absorpt_coefficient_mu 0.074
_exptl_absorpt_correction_T_max 1
_exptl_absorpt_correction_T_min 0.8352
_exptl_absorpt_correction_type multi-scan
_exptl_absorpt_process_details
;
   'Sun Apr 29 09:34:29 2012'  CrysAlisPro, Oxford Diffraction Ltd.,
        Version 1.171.34.44 (release 25-10-2010 CrysAlis171 .NET)
        (compiled Oct 25 2010,18:11:34)
        Empirical absorption correction using spherical harmonics,
 implemented in SCALE3 ABSPACK scaling algorithm.

;
_exptl_crystal_colour colourless
_exptl_crystal_density_diffrn 1.143
_exptl_crystal_density_method 'not measured'
_exptl_crystal_description rod
_exptl_crystal_F_000 1084
_exptl_crystal_size_max 0.57
_exptl_crystal_size_mid 0.24
_exptl_crystal_size_min 0.17
_refine_diff_density_max 0.338
_refine_diff_density_min -0.303
_refine_diff_density_rms 0.058
_refine_ls_extinction_method none
_refine_ls_goodness_of_fit_ref 1.014
_refine_ls_hydrogen_treatment constr
_refine_ls_matrix_type full
_refine_ls_number_parameters 676
_refine_ls_number_reflns 15430
_refine_ls_number_restraints 1
_refine_ls_restrained_S_all 1.053
_refine_ls_R_factor_all 0.104
_refine_ls_R_factor_gt 0.0638
_refine_ls_shift/su_max 0.001
_refine_ls_shift/su_mean 0
_refine_ls_structure_factor_coef Fsqd
_refine_ls_weighting_details 'calc w=1/[\s^2^(Fo^2^)+(0.0628P)^2^] where P=(Fo^2^+2Fc^2^)/3'
_refine_ls_weighting_scheme calc
_refine_ls_wR_factor_gt 0.1408
_refine_ls_wR_factor_ref 0.1626
_reflns_number_gt 10152
_reflns_number_total 15430
_reflns_threshold_expression I>2\s(I)
_cod_data_source_file c6ra05865e2.cif
_cod_data_source_block modd269
_cod_original_sg_symbol_Hall '-p 1'
_cod_database_code 7224817

loop_
_symmetry_equiv_pos_as_xyz
'x, y, z'
'-x, -y, -z'

loop_
_atom_site_label
_atom_site_type_symbol
_atom_site_fract_x
_atom_site_fract_y
_atom_site_fract_z
_atom_site_U_iso_or_equiv
_atom_site_adp_type
_atom_site_occupancy
_atom_site_symmetry_multiplicity
_atom_site_calc_flag
_atom_site_refinement_flags
C11 C 0.16682(16) 0.34516(12) 0.14571(9) 0.0185(3) Uani 1 1 d .
O11 O 0.21716(11) 0.42203(8) 0.13583(7) 0.0198(3) Uani 1 1 d .
C111 C 0.18786(17) 0.47710(12) 0.07057(10) 0.0223(4) Uani 1 1 d .
H11A H 0.1004 0.5098 0.0797 0.027 Uiso 1 1 calc R
H11B H 0.2009 0.4384 0.0257 0.027 Uiso 1 1 calc R
C112 C 0.27037(16) 0.54530(12) 0.05510(10) 0.0208(4) Uani 1 1 d .
O112 O 0.36193(12) 0.53476(9) 0.08683(7) 0.0258(3) Uani 1 1 d .
N113 N 0.23955(14) 0.61448(11) 0.00522(9) 0.0236(3) Uani 1 1 d .
C114 C 0.13023(17) 0.62854(13) -0.03206(11) 0.0265(4) Uani 1 1 d .
H11C H 0.1108 0.5687 -0.037 0.032 Uiso 1 1 calc R
H11D H 0.1492 0.6546 -0.0843 0.032 Uiso 1 1 calc R
C115 C 0.01760(18) 0.69125(15) 0.01082(12) 0.0337(5) Uani 1 1 d .
H11E H -0.0042 0.6646 0.0618 0.051 Uiso 1 1 calc R
H11F H -0.0514 0.6987 -0.0175 0.051 Uiso 1 1 calc R
H11G H 0.0358 0.7508 0.0158 0.051 Uiso 1 1 calc R
C116 C 0.32449(18) 0.67571(13) -0.01698(11) 0.0272(4) Uani 1 1 d .
H11H H 0.3133 0.7028 -0.0684 0.033 Uiso 1 1 calc R
H11I H 0.41 0.6394 -0.0206 0.033 Uiso 1 1 calc R
C117 C 0.3066(2) 0.75204(15) 0.03822(12) 0.0372(5) Uani 1 1 d .
H11J H 0.2232 0.79 0.0406 0.056 Uiso 1 1 calc R
H11K H 0.3667 0.7895 0.0204 0.056 Uiso 1 1 calc R
H11L H 0.3185 0.7259 0.0892 0.056 Uiso 1 1 calc R
C12 C 0.24075(16) 0.26176(12) 0.12150(10) 0.0202(4) Uani 1 1 d .
C13 C 0.19149(16) 0.18425(12) 0.13396(10) 0.0210(4) Uani 1 1 d .
H13 H 0.2418 0.1272 0.1175 0.025 Uiso 1 1 calc R
C14 C 0.07058(17) 0.18798(12) 0.16980(10) 0.0219(4) Uani 1 1 d .
C141 C 0.01407(18) 0.10402(13) 0.18185(11) 0.0282(4) Uani 1 1 d .
C142 C 0.1102(3) 0.01594(17) 0.1650(2) 0.0757(11) Uani 1 1 d .
H14A H 0.0703 -0.0359 0.1741 0.114 Uiso 1 1 calc R
H14B H 0.1722 0.0095 0.1986 0.114 Uiso 1 1 calc R
H14C H 0.1499 0.0175 0.1115 0.114 Uiso 1 1 calc R
C143 C -0.0817(3) 0.11459(19) 0.12821(16) 0.0646(9) Uani 1 1 d .
H14D H -0.0406 0.1152 0.075 0.097 Uiso 1 1 calc R
H14E H -0.1428 0.1719 0.1382 0.097 Uiso 1 1 calc R
H14F H -0.1227 0.0634 0.1373 0.097 Uiso 1 1 calc R
C144 C -0.0516(2) 0.09776(16) 0.26358(13) 0.0452(6) Uani 1 1 d .
H14G H -0.122 0.1497 0.2728 0.068 Uiso 1 1 calc R
H14H H 0.0055 0.0986 0.2992 0.068 Uiso 1 1 calc R
H14I H -0.0806 0.0409 0.2715 0.068 Uiso 1 1 calc R
C15 C 0.00115(16) 0.27310(12) 0.19515(10) 0.0209(4) Uani 1 1 d .
H15 H -0.0806 0.2772 0.221 0.025 Uiso 1 1 calc R
C16 C 0.04670(15) 0.35158(12) 0.18415(9) 0.0182(3) Uani 1 1 d .
C1 C -0.03007(15) 0.44043(12) 0.21779(10) 0.0199(4) Uani 1 1 d .
H1A H -0.0425 0.487 0.1761 0.024 Uiso 1 1 calc R
H1B H -0.1119 0.4311 0.2423 0.024 Uiso 1 1 calc R
C21 C 0.47125(15) 0.22384(12) 0.20730(10) 0.0185(3) Uani 1 1 d .
O21 O 0.40108(11) 0.30741(8) 0.23474(7) 0.0197(3) Uani 1 1 d .
C211 C 0.44365(16) 0.38698(12) 0.20766(11) 0.0237(4) Uani 1 1 d .
H21A H 0.3829 0.441 0.2295 0.028 Uiso 1 1 calc R
H21B H 0.4489 0.3921 0.1514 0.028 Uiso 1 1 calc R
C212 C 0.56578(18) 0.38777(13) 0.22748(11) 0.0255(4) Uani 1 1 d .
N213 N 0.65921(16) 0.39049(13) 0.24168(11) 0.0377(4) Uani 1 1 d .
C22 C 0.54086(15) 0.16738(12) 0.25674(10) 0.0188(3) Uani 1 1 d .
C23 C 0.60072(16) 0.07904(12) 0.23417(10) 0.0210(4) Uani 1 1 d .
H23 H 0.6484 0.0401 0.2676 0.025 Uiso 1 1 calc R
C24 C 0.59242(16) 0.04660(12) 0.16427(10) 0.0217(4) Uani 1 1 d .
C241 C 0.64937(17) -0.05188(13) 0.14040(12) 0.0284(4) Uani 1 1 d .
C242 C 0.73794(19) -0.10296(13) 0.19345(13) 0.0334(5) Uani 1 1 d .
H24A H 0.8046 -0.0712 0.1927 0.05 Uiso 1 1 calc R
H24B H 0.7726 -0.1652 0.1759 0.05 Uiso 1 1 calc R
H24C H 0.6933 -0.1052 0.2457 0.05 Uiso 1 1 calc R
C243 C 0.7210(2) -0.05451(15) 0.05874(12) 0.0386(5) Uani 1 1 d .
H24D H 0.6652 -0.0253 0.0232 0.058 Uiso 1 1 calc R
H24E H 0.7563 -0.118 0.0448 0.058 Uiso 1 1 calc R
H24F H 0.7872 -0.0219 0.056 0.058 Uiso 1 1 calc R
C244 C 0.5432(2) -0.10098(15) 0.14436(17) 0.0487(7) Uani 1 1 d .
H24G H 0.5004 -0.1022 0.1972 0.073 Uiso 1 1 calc R
H24H H 0.5763 -0.1635 0.1273 0.073 Uiso 1 1 calc R
H24I H 0.4853 -0.0684 0.1112 0.073 Uiso 1 1 calc R
C25 C 0.52215(16) 0.10627(12) 0.11658(10) 0.0219(4) Uani 1 1 d .
H25 H 0.5165 0.0856 0.0682 0.026 Uiso 1 1 calc R
C26 C 0.46013(15) 0.19441(12) 0.13644(10) 0.0194(4) Uani 1 1 d .
C2 C 0.37516(16) 0.25207(12) 0.08556(10) 0.0212(4) Uani 1 1 d .
H2A H 0.3895 0.2235 0.0353 0.025 Uiso 1 1 calc R
H2B H 0.394 0.3132 0.077 0.025 Uiso 1 1 calc R
C31 C 0.34858(16) 0.29504(12) 0.40964(9) 0.0181(3) Uani 1 1 d .
O31 O 0.38981(11) 0.37484(8) 0.38786(7) 0.0200(3) Uani 1 1 d .
C311 C 0.47712(17) 0.39360(14) 0.43066(10) 0.0251(4) Uani 1 1 d .
H31A H 0.5108 0.4452 0.4057 0.03 Uiso 1 1 calc R
H31B H 0.5462 0.3396 0.4309 0.03 Uiso 1 1 calc RD
C312 C 0.41805(16) 0.41709(13) 0.51290(10) 0.0230(4) Uani 1 1 d .
O312 O 0.34887(12) 0.49336(9) 0.52417(7) 0.0265(3) Uani 1 1 d .
N313 N 0.43906(14) 0.35623(11) 0.57141(9) 0.0230(3) Uani 1 1 d .
C314 C 0.37739(17) 0.38456(14) 0.64864(10) 0.0267(4) Uani 1 1 d .
H31C H 0.3801 0.4488 0.6545 0.032 Uiso 1 1 calc R
H31D H 0.4232 0.3469 0.6867 0.032 Uiso 1 1 calc R
C315 C 0.24443(17) 0.37577(14) 0.66541(11) 0.0301(4) Uani 1 1 d .
H31E H 0.198 0.4136 0.6284 0.045 Uiso 1 1 calc R
H31F H 0.2083 0.396 0.7173 0.045 Uiso 1 1 calc R
H31G H 0.2411 0.312 0.6614 0.045 Uiso 1 1 calc R
C316 C 0.51996(18) 0.26386(14) 0.56717(12) 0.0308(4) Uani 1 1 d .
H31H H 0.5871 0.2615 0.597 0.037 Uiso 1 1 calc R
H31I H 0.5579 0.252 0.5133 0.037 Uiso 1 1 calc RD
C317 C 0.4532(2) 0.19017(14) 0.59705(12) 0.0339(5) Uani 1 1 d .
H31J H 0.4186 0.1998 0.6511 0.051 Uiso 1 1 calc R
H31K H 0.5108 0.1307 0.5918 0.051 Uiso 1 1 calc R
H31L H 0.3867 0.192 0.5678 0.051 Uiso 1 1 calc R
C32 C 0.22926(16) 0.30316(12) 0.44914(9) 0.0184(3) Uani 1 1 d .
C33 C 0.18855(16) 0.22343(12) 0.47202(10) 0.0200(4) Uani 1 1 d .
H33 H 0.1076 0.2283 0.4994 0.024 Uiso 1 1 calc R
C34 C 0.26168(16) 0.13740(12) 0.45626(10) 0.0196(4) Uani 1 1 d .
C341 C 0.21736(18) -0.00719(14) 0.41734(12) 0.0300(4) Uani 1 1 d .
H34A H 0.1555 0.027 0.3874 0.045 Uiso 1 1 calc R
H34B H 0.1957 -0.0648 0.4364 0.045 Uiso 1 1 calc R
H34C H 0.2982 -0.0198 0.3849 0.045 Uiso 1 1 calc R
C342 C 0.22147(16) 0.04937(12) 0.48534(11) 0.0222(4) Uani 1 1 d .
C343 C 0.09385(17) 0.06805(13) 0.53522(12) 0.0300(4) Uani 1 1 d .
H34D H 0.0957 0.1019 0.58 0.045 Uiso 1 1 calc R
H34E H 0.0713 0.0101 0.5521 0.045 Uiso 1 1 calc R
H34F H 0.033 0.1041 0.5054 0.045 Uiso 1 1 calc R
C344 C 0.31344(18) -0.00692(13) 0.53432(12) 0.0289(4) Uani 1 1 d .
H34G H 0.3962 -0.019 0.5042 0.043 Uiso 1 1 calc R
H34H H 0.2901 -0.0648 0.5505 0.043 Uiso 1 1 calc R
H34I H 0.3126 0.0272 0.5795 0.043 Uiso 1 1 calc R
C35 C 0.37807(16) 0.13264(12) 0.41208(10) 0.0201(4) Uani 1 1 d .
H35 H 0.4283 0.0745 0.3985 0.024 Uiso 1 1 calc R
C36 C 0.42259(15) 0.20999(12) 0.38738(9) 0.0183(3) Uani 1 1 d .
C3 C 0.54565(16) 0.19968(12) 0.33488(10) 0.0195(4) Uani 1 1 d .
H3A H 0.5699 0.2591 0.3289 0.023 Uiso 1 1 calc R
H3B H 0.6091 0.1555 0.3586 0.023 Uiso 1 1 calc R
C41 C 0.04869(15) 0.42624(11) 0.34412(10) 0.0185(3) Uani 1 1 d .
O41 O 0.00369(11) 0.34726(8) 0.36124(7) 0.0199(3) Uani 1 1 d .
C411 C -0.12027(17) 0.36873(13) 0.40004(11) 0.0263(4) Uani 1 1 d .
H41A H -0.1741 0.4079 0.3667 0.032 Uiso 1 1 calc R
H41B H -0.1252 0.4019 0.4471 0.032 Uiso 1 1 calc R
C412 C -0.16016(17) 0.28323(13) 0.41956(10) 0.0245(4) Uani 1 1 d .
N413 N -0.19494(16) 0.21805(12) 0.43544(11) 0.0382(4) Uani 1 1 d .
C42 C 0.02980(15) 0.47510(12) 0.27629(10) 0.0182(3) Uani 1 1 d .
C43 C 0.06965(15) 0.55617(12) 0.26272(10) 0.0196(4) Uani 1 1 d .
H43 H 0.0546 0.5911 0.2173 0.024 Uiso 1 1 calc R
C44 C 0.13090(16) 0.58804(12) 0.31333(10) 0.0199(4) Uani 1 1 d .
C441 C 0.17498(17) 0.67726(12) 0.29789(11) 0.0235(4) Uani 1 1 d .
C442 C 0.1507(2) 0.73002(15) 0.37155(12) 0.0397(5) Uani 1 1 d .
H44A H 0.1998 0.6948 0.4085 0.06 Uiso 1 1 calc R
H44B H 0.0632 0.7402 0.3932 0.06 Uiso 1 1 calc R
H44C H 0.1737 0.7889 0.3602 0.06 Uiso 1 1 calc R
C443 C 0.31394(18) 0.65321(14) 0.26852(12) 0.0322(5) Uani 1 1 d .
H44D H 0.3563 0.6146 0.3069 0.048 Uiso 1 1 calc R
H44E H 0.3446 0.7093 0.2591 0.048 Uiso 1 1 calc R
H44F H 0.3296 0.6204 0.2208 0.048 Uiso 1 1 calc R
C444 C 0.1108(2) 0.73856(15) 0.23784(14) 0.0420(6) Uani 1 1 d .
H44G H 0.1386 0.7959 0.2315 0.063 Uiso 1 1 calc R
H44H H 0.0216 0.7514 0.2545 0.063 Uiso 1 1 calc R
H44I H 0.1311 0.7077 0.189 0.063 Uiso 1 1 calc R
C45 C 0.15502(15) 0.53347(12) 0.37780(10) 0.0195(4) Uani 1 1 d .
H45 H 0.2006 0.5521 0.4116 0.023 Uiso 1 1 calc R
C46 C 0.11506(15) 0.45268(12) 0.39480(10) 0.0182(3) Uani 1 1 d .
C4 C 0.14389(16) 0.39525(12) 0.46584(10) 0.0198(4) Uani 1 1 d .
H4A H 0.1818 0.4293 0.4971 0.024 Uiso 1 1 calc R
H4B H 0.0658 0.3859 0.4966 0.024 Uiso 1 1 calc R
O101 O 0.59286(13) 0.57548(11) 0.06945(8) 0.0358(4) Uani 1 1 d .
H101 H 0.5243 0.5613 0.075 0.054(8) Uiso 1 1 calc R
C101 C 0.60020(18) 0.62198(14) 0.13398(11) 0.0307(4) Uani 1 1 d .
H10A H 0.5903 0.5828 0.1807 0.037 Uiso 1 1 calc R
H10B H 0.5341 0.6781 0.1401 0.037 Uiso 1 1 calc R
C102 C 0.72435(18) 0.64590(14) 0.12216(12) 0.0308(4) Uani 1 1 d .
H10C H 0.7332 0.6847 0.0759 0.046 Uiso 1 1 calc R
H10D H 0.7891 0.5899 0.1165 0.046 Uiso 1 1 calc R
H10E H 0.7315 0.6786 0.1664 0.046 Uiso 1 1 calc R

loop_
_atom_site_aniso_label
_atom_site_aniso_U_11
_atom_site_aniso_U_22
_atom_site_aniso_U_33
_atom_site_aniso_U_23
_atom_site_aniso_U_13
_atom_site_aniso_U_12
C11 0.0226(9) 0.0187(9) 0.0171(8) -0.0003(6) -0.0054(7) -0.0088(7)
O11 0.0233(6) 0.0190(6) 0.0199(6) 0.0014(5) -0.0049(5) -0.0099(5)
C111 0.0246(9) 0.0222(9) 0.0215(9) 0.0037(7) -0.0054(7) -0.0080(8)
C112 0.0208(9) 0.0226(9) 0.0194(8) -0.0011(7) -0.0024(7) -0.0059(7)
O112 0.0260(7) 0.0285(7) 0.0265(7) 0.0054(5) -0.0076(6) -0.0126(6)
N113 0.0241(8) 0.0246(8) 0.0246(8) 0.0042(6) -0.0057(7) -0.0103(7)
C114 0.0278(10) 0.0295(11) 0.0249(10) 0.0047(8) -0.0089(8) -0.0098(9)
C115 0.0261(10) 0.0375(12) 0.0368(12) 0.0041(9) -0.0087(9) -0.0045(9)
C116 0.0294(10) 0.0299(11) 0.0250(10) 0.0077(8) -0.0036(8) -0.0147(9)
C117 0.0444(12) 0.0342(12) 0.0378(12) 0.0022(9) -0.0028(10) -0.0220(10)
C12 0.0224(9) 0.0229(9) 0.0169(8) -0.0011(7) -0.0040(7) -0.0071(8)
C13 0.0257(9) 0.0184(9) 0.0199(9) -0.0025(7) -0.0044(7) -0.0063(7)
C14 0.0272(9) 0.0215(9) 0.0202(9) 0.0019(7) -0.0057(7) -0.0114(8)
C141 0.0350(11) 0.0216(10) 0.0301(10) -0.0013(8) -0.0006(9) -0.0139(9)
C142 0.0645(18) 0.0238(13) 0.128(3) -0.0080(16) 0.0319(19) -0.0202(13)
C143 0.104(2) 0.0625(19) 0.0579(17) 0.0211(13) -0.0410(17) -0.0658(18)
C144 0.0642(16) 0.0417(14) 0.0351(12) 0.0012(10) 0.0022(11) -0.0313(13)
C15 0.0208(8) 0.0229(9) 0.0210(9) -0.0010(7) -0.0033(7) -0.0088(7)
C16 0.0203(8) 0.0182(9) 0.0174(8) -0.0004(6) -0.0063(7) -0.0048(7)
C1 0.0181(8) 0.0207(9) 0.0218(9) -0.0002(7) -0.0046(7) -0.0053(7)
C21 0.0172(8) 0.0167(9) 0.0209(8) -0.0023(6) -0.0005(7) -0.0042(7)
O21 0.0216(6) 0.0163(6) 0.0206(6) -0.0032(5) -0.0007(5) -0.0041(5)
C211 0.0274(9) 0.0179(9) 0.0282(10) -0.0004(7) -0.0087(8) -0.0070(8)
C212 0.0295(10) 0.0226(10) 0.0259(10) 0.0024(7) -0.0051(8) -0.0091(8)
N213 0.0351(10) 0.0383(11) 0.0441(11) 0.0079(8) -0.0100(9) -0.0172(9)
C22 0.0174(8) 0.0187(9) 0.0206(9) 0.0002(7) -0.0013(7) -0.0061(7)
C23 0.0187(8) 0.0196(9) 0.0249(9) 0.0009(7) -0.0033(7) -0.0051(7)
C24 0.0194(8) 0.0197(9) 0.0259(9) -0.0036(7) -0.0004(7) -0.0055(7)
C241 0.0268(10) 0.0207(10) 0.0387(11) -0.0088(8) -0.0056(9) -0.0046(8)
C242 0.0353(11) 0.0188(10) 0.0451(13) -0.0045(9) -0.0074(10) -0.0020(9)
C243 0.0421(12) 0.0335(12) 0.0354(12) -0.0159(9) -0.0055(10) 0.0052(10)
C244 0.0405(13) 0.0229(12) 0.087(2) -0.0109(12) -0.0165(13) -0.0088(10)
C25 0.0233(9) 0.0215(9) 0.0221(9) -0.0060(7) -0.0010(7) -0.0076(8)
C26 0.0182(8) 0.0211(9) 0.0193(8) -0.0012(7) 0.0000(7) -0.0072(7)
C2 0.0229(9) 0.0234(10) 0.0178(8) -0.0025(7) -0.0029(7) -0.0060(8)
C31 0.0226(8) 0.0181(9) 0.0156(8) 0.0009(6) -0.0045(7) -0.0080(7)
O31 0.0249(6) 0.0183(6) 0.0196(6) -0.0013(5) -0.0034(5) -0.0103(5)
C311 0.0258(9) 0.0310(11) 0.0228(9) -0.0055(8) -0.0011(8) -0.0159(8)
C312 0.0223(9) 0.0265(10) 0.0246(9) -0.0073(8) -0.0022(7) -0.0134(8)
O312 0.0290(7) 0.0263(7) 0.0257(7) -0.0067(5) -0.0024(6) -0.0092(6)
N313 0.0227(8) 0.0242(8) 0.0218(8) -0.0058(6) 0.0007(6) -0.0058(7)
C314 0.0309(10) 0.0288(11) 0.0204(9) -0.0059(7) -0.0001(8) -0.0079(9)
C315 0.0290(10) 0.0334(11) 0.0244(10) -0.0012(8) 0.0007(8) -0.0034(9)
C316 0.0252(10) 0.0325(11) 0.0311(11) -0.0065(8) -0.0029(8) 0.0010(9)
C317 0.0401(12) 0.0243(11) 0.0339(11) -0.0002(8) -0.0055(10) -0.0007(9)
C32 0.0213(8) 0.0180(9) 0.0173(8) -0.0007(6) -0.0047(7) -0.0057(7)
C33 0.0200(8) 0.0213(9) 0.0187(8) -0.0005(7) -0.0022(7) -0.0057(7)
C34 0.0205(8) 0.0185(9) 0.0218(9) 0.0015(7) -0.0049(7) -0.0079(7)
C341 0.0311(10) 0.0250(10) 0.0373(11) -0.0024(8) -0.0062(9) -0.0118(9)
C342 0.0192(8) 0.0197(9) 0.0288(10) 0.0019(7) -0.0051(7) -0.0061(7)
C343 0.0276(10) 0.0229(10) 0.0387(11) 0.0047(8) 0.0015(9) -0.0102(8)
C344 0.0309(10) 0.0236(10) 0.0345(11) 0.0065(8) -0.0083(9) -0.0104(8)
C35 0.0212(8) 0.0190(9) 0.0208(9) -0.0015(7) -0.0046(7) -0.0045(7)
C36 0.0185(8) 0.0217(9) 0.0170(8) -0.0015(6) -0.0046(7) -0.0073(7)
C3 0.0198(8) 0.0192(9) 0.0199(8) -0.0003(7) -0.0028(7) -0.0058(7)
C41 0.0183(8) 0.0143(8) 0.0224(9) -0.0020(7) 0.0003(7) -0.0047(7)
O41 0.0201(6) 0.0157(6) 0.0241(6) -0.0011(5) 0.0003(5) -0.0073(5)
C411 0.0234(9) 0.0225(10) 0.0315(10) 0.0001(8) 0.0024(8) -0.0077(8)
C412 0.0240(9) 0.0275(10) 0.0226(9) -0.0030(7) 0.0003(8) -0.0092(8)
N413 0.0400(10) 0.0349(11) 0.0413(11) -0.0025(8) 0.0045(9) -0.0193(9)
C42 0.0151(8) 0.0178(9) 0.0208(8) -0.0033(7) -0.0003(7) -0.0030(7)
C43 0.0188(8) 0.0192(9) 0.0190(8) -0.0005(7) -0.0004(7) -0.0028(7)
C44 0.0189(8) 0.0161(9) 0.0239(9) -0.0021(7) 0.0011(7) -0.0051(7)
C441 0.0273(9) 0.0196(9) 0.0253(9) -0.0027(7) -0.0012(8) -0.0103(8)
C442 0.0577(14) 0.0276(11) 0.0343(12) -0.0101(9) 0.0110(11) -0.0214(11)
C443 0.0310(10) 0.0297(11) 0.0383(12) -0.0033(9) 0.0031(9) -0.0173(9)
C444 0.0511(14) 0.0269(12) 0.0556(15) 0.0157(10) -0.0214(12) -0.0196(11)
C45 0.0195(8) 0.0188(9) 0.0210(9) -0.0040(7) -0.0010(7) -0.0064(7)
C46 0.0186(8) 0.0167(9) 0.0178(8) -0.0032(6) 0.0017(7) -0.0036(7)
C4 0.0205(8) 0.0206(9) 0.0179(8) -0.0009(7) -0.0005(7) -0.0056(7)
O101 0.0271(7) 0.0516(10) 0.0330(8) -0.0112(7) 0.0004(6) -0.0185(7)
C101 0.0361(11) 0.0287(11) 0.0272(10) -0.0033(8) 0.0016(9) -0.0111(9)
C102 0.0324(11) 0.0270(11) 0.0337(11) -0.0012(8) -0.0096(9) -0.0049(9)

loop_
_atom_type_symbol
_atom_type_description
_atom_type_scat_dispersion_real
_atom_type_scat_dispersion_imag
_atom_type_scat_source
C C 0.0033 0.0016 'International Tables Vol C Tables 4.2.6.8 and 6.1.1.4'
H H 0 0 'International Tables Vol C Tables 4.2.6.8 and 6.1.1.4'
N N 0.0061 0.0033 'International Tables Vol C Tables 4.2.6.8 and 6.1.1.4'
O O 0.0106 0.006 'International Tables Vol C Tables 4.2.6.8 and 6.1.1.4'

loop_
_exptl_crystal_face_index_h
_exptl_crystal_face_index_k
_exptl_crystal_face_index_l
_exptl_crystal_face_perp_dist
0 0 -1 0.1185
0 0 1 0.0678
0 1 1 0.1079
0 1 -1 0.0908
0 -1 1 0.08
-1 -1 0 0.2639
1 1 0 0.3752
0 -1 -1 0.1284

loop_
_geom_angle_atom_site_label_1
_geom_angle_atom_site_label_2
_geom_angle_atom_site_label_3
_geom_angle
C12 C11 O11 118.85(15)
C12 C11 C16 121.07(15)
O11 C11 C16 119.93(15)
C11 O11 C111 113.62(12)
O11 C111 C112 108.78(13)
O11 C111 H11A 109.9
C112 C111 H11A 109.9
O11 C111 H11B 109.9
C112 C111 H11B 109.9
H11A C111 H11B 108.3
O112 C112 N113 122.98(16)
O112 C112 C111 120.12(16)
N113 C112 C111 116.89(15)
C112 N113 C114 123.56(15)
C112 N113 C116 118.03(15)
C114 N113 C116 118.28(15)
N113 C114 C115 113.57(15)
N113 C114 H11C 108.9
C115 C114 H11C 108.9
N113 C114 H11D 108.9
C115 C114 H11D 108.9
H11C C114 H11D 107.7
C114 C115 H11E 109.5
C114 C115 H11F 109.5
H11E C115 H11F 109.5
C114 C115 H11G 109.5
H11E C115 H11G 109.5
H11F C115 H11G 109.5
N113 C116 C117 113.81(16)
N113 C116 H11H 108.8
C117 C116 H11H 108.8
N113 C116 H11I 108.8
C117 C116 H11I 108.8
H11H C116 H11I 107.7
C116 C117 H11J 109.5
C116 C117 H11K 109.5
H11J C117 H11K 109.5
C116 C117 H11L 109.5
H11J C117 H11L 109.5
H11K C117 H11L 109.5
C11 C12 C13 118.76(15)
C11 C12 C2 121.82(15)
C13 C12 C2 119.35(16)
C12 C13 C14 122.11(16)
C12 C13 H13 118.9
C14 C13 H13 118.9
C13 C14 C15 116.88(15)
C13 C14 C141 122.72(16)
C15 C14 C141 120.40(16)
C144 C141 C142 108.5(2)
C144 C141 C14 110.66(15)
C142 C141 C14 112.20(16)
C144 C141 C143 108.00(19)
C142 C141 C143 109.3(2)
C14 C141 C143 108.09(17)
C141 C142 H14A 109.5
C141 C142 H14B 109.5
H14A C142 H14B 109.5
C141 C142 H14C 109.5
H14A C142 H14C 109.5
H14B C142 H14C 109.5
C141 C143 H14D 109.5
C141 C143 H14E 109.5
H14D C143 H14E 109.5
C141 C143 H14F 109.5
H14D C143 H14F 109.5
H14E C143 H14F 109.5
C141 C144 H14G 109.5
C141 C144 H14H 109.5
H14G C144 H14H 109.5
C141 C144 H14I 109.5
H14G C144 H14I 109.5
H14H C144 H14I 109.5
C16 C15 C14 122.78(16)
C16 C15 H15 118.6
C14 C15 H15 118.6
C15 C16 C11 118.33(16)
C15 C16 C1 120.17(15)
C11 C16 C1 121.38(14)
C42 C1 C16 112.27(14)
C42 C1 H1A 109.2
C16 C1 H1A 109.2
C42 C1 H1B 109.2
C16 C1 H1B 109.1
H1A C1 H1B 107.9
C22 C21 O21 117.32(15)
C22 C21 C26 121.69(16)
O21 C21 C26 120.58(15)
C21 O21 C211 117.72(13)
O21 C211 C212 113.47(15)
O21 C211 H21A 108.9
C212 C211 H21A 108.9
O21 C211 H21B 108.9
C212 C211 H21B 108.9
H21A C211 H21B 107.7
N213 C212 C211 178.2(2)
C21 C22 C23 118.55(15)
C21 C22 C3 120.34(15)
C23 C22 C3 121.03(16)
C24 C23 C22 121.91(17)
C24 C23 H23 119
C22 C23 H23 119
C23 C24 C25 117.22(16)
C23 C24 C241 123.06(17)
C25 C24 C241 119.60(16)
C242 C241 C243 107.82(16)
C242 C241 C24 112.23(15)
C243 C241 C24 111.00(17)
C242 C241 C244 108.72(18)
C243 C241 C244 109.59(17)
C24 C241 C244 107.44(16)
C241 C242 H24A 109.5
C241 C242 H24B 109.5
H24A C242 H24B 109.5
C241 C242 H24C 109.5
H24A C242 H24C 109.5
H24B C242 H24C 109.5
C241 C243 H24D 109.5
C241 C243 H24E 109.5
H24D C243 H24E 109.5
C241 C243 H24F 109.5
H24D C243 H24F 109.5
H24E C243 H24F 109.5
C241 C244 H24G 109.5
C241 C244 H24H 109.5
H24G C244 H24H 109.5
C241 C244 H24I 109.5
H24G C244 H24I 109.5
H24H C244 H24I 109.5
C26 C25 C24 123.19(16)
C26 C25 H25 118.4
C24 C25 H25 118.4
C25 C26 C21 117.44(16)
C25 C26 C2 120.34(15)
C21 C26 C2 121.99(15)
C26 C2 C12 111.17(14)
C26 C2 H2A 109.4
C12 C2 H2A 109.4
C26 C2 H2B 109.4
C12 C2 H2B 109.4
H2A C2 H2B 108
C32 C31 O31 118.07(15)
C32 C31 C36 121.32(15)
O31 C31 C36 120.45(15)
C31 O31 C311 115.60(13)
O31 C311 C312 111.29(14)
O31 C311 H31A 109.4
C312 C311 H31A 109.4
O31 C311 H31B 109.4
C312 C311 H31B 109.4
H31A C311 H31B 108
O312 C312 N313 121.08(17)
O312 C312 C311 117.82(17)
N313 C312 C311 121.10(17)
C312 N313 C314 117.30(16)
C312 N313 C316 127.30(16)
C314 N313 C316 115.39(15)
N313 C314 C315 113.26(14)
N313 C314 H31C 108.9
C315 C314 H31C 108.9
N313 C314 H31D 108.9
C315 C314 H31D 108.9
H31C C314 H31D 107.7
C314 C315 H31E 109.5
C314 C315 H31F 109.5
H31E C315 H31F 109.5
C314 C315 H31G 109.5
H31E C315 H31G 109.5
H31F C315 H31G 109.5
N313 C316 C317 113.15(16)
N313 C316 H31H 108.9
C317 C316 H31H 108.9
N313 C316 H31I 108.9
C317 C316 H31I 108.9
H31H C316 H31I 107.8
C316 C317 H31J 109.5
C316 C317 H31K 109.5
H31J C317 H31K 109.5
C316 C317 H31L 109.5
H31J C317 H31L 109.5
H31K C317 H31L 109.5
C31 C32 C33 118.15(16)
C31 C32 C4 121.68(15)
C33 C32 C4 120.16(15)
C34 C33 C32 122.54(16)
C34 C33 H33 118.7
C32 C33 H33 118.7
C33 C34 C35 117.30(15)
C33 C34 C342 123.13(15)
C35 C34 C342 119.57(15)
C342 C341 H34A 109.5
C342 C341 H34B 109.5
H34A C341 H34B 109.5
C342 C341 H34C 109.5
H34A C341 H34C 109.5
H34B C341 H34C 109.5
C34 C342 C343 112.15(15)
C34 C342 C344 109.57(13)
C343 C342 C344 107.60(16)
C34 C342 C341 109.99(15)
C343 C342 C341 108.40(14)
C344 C342 C341 109.06(15)
C342 C343 H34D 109.5
C342 C343 H34E 109.5
H34D C343 H34E 109.5
C342 C343 H34F 109.5
H34D C343 H34F 109.5
H34E C343 H34F 109.5
C342 C344 H34G 109.5
C342 C344 H34H 109.5
H34G C344 H34H 109.5
C342 C344 H34I 109.5
H34G C344 H34I 109.5
H34H C344 H34I 109.5
C36 C35 C34 122.34(16)
C36 C35 H35 118.8
C34 C35 H35 118.8
C35 C36 C31 118.02(15)
C35 C36 C3 119.21(15)
C31 C36 C3 122.71(15)
C22 C3 C36 112.02(13)
C22 C3 H3A 109.2
C36 C3 H3A 109.2
C22 C3 H3B 109.2
C36 C3 H3B 109.2
H3A C3 H3B 107.9
C42 C41 O41 119.49(14)
C42 C41 C46 121.57(15)
O41 C41 C46 118.91(15)
C41 O41 C411 110.66(13)
O41 C411 C412 108.09(15)
O41 C411 H41A 110.1
C412 C411 H41A 110.1
O41 C411 H41B 110.1
C412 C411 H41B 110.1
H41A C411 H41B 108.4
N413 C412 C411 177.9(2)
C41 C42 C43 118.21(15)
C41 C42 C1 121.16(15)
C43 C42 C1 120.62(16)
C42 C43 C44 122.37(17)
C42 C43 H43 118.8
C44 C43 H43 118.8
C45 C44 C43 117.12(16)
C45 C44 C441 120.73(15)
C43 C44 C441 122.11(16)
C444 C441 C442 108.41(18)
C444 C441 C44 112.12(14)
C442 C441 C44 110.31(15)
C444 C441 C443 108.70(17)
C442 C441 C443 109.28(16)
C44 C441 C443 107.97(15)
C441 C442 H44A 109.5
C441 C442 H44B 109.5
H44A C442 H44B 109.5
C441 C442 H44C 109.5
H44A C442 H44C 109.5
H44B C442 H44C 109.5
C441 C443 H44D 109.5
C441 C443 H44E 109.5
H44D C443 H44E 109.5
C441 C443 H44F 109.5
H44D C443 H44F 109.5
H44E C443 H44F 109.5
C441 C444 H44G 109.5
C441 C444 H44H 109.5
H44G C444 H44H 109.5
C441 C444 H44I 109.5
H44G C444 H44I 109.5
H44H C444 H44I 109.5
C44 C45 C46 122.72(15)
C44 C45 H45 118.6
C46 C45 H45 118.6
C45 C46 C41 117.75(16)
C45 C46 C4 120.81(14)
C41 C46 C4 121.44(15)
C32 C4 C46 114.01(14)
C32 C4 H4A 108.8
C46 C4 H4A 108.8
C32 C4 H4B 108.8
C46 C4 H4B 108.8
H4A C4 H4B 107.6
C101 O101 H101 109.5
O101 C101 C102 107.97(16)
O101 C101 H10A 110.1
C102 C101 H10A 110.1
O101 C101 H10B 110.1
C102 C101 H10B 110.1
H10A C101 H10B 108.4
C101 C102 H10C 109.5
C101 C102 H10D 109.5
H10C C102 H10D 109.5
C101 C102 H10E 109.5
H10C C102 H10E 109.5
H10D C102 H10E 109.5

loop_
_geom_bond_atom_site_label_1
_geom_bond_atom_site_label_2
_geom_bond_distance
C11 C12 1.390(2)
C11 O11 1.3939(19)
C11 C16 1.398(2)
O11 C111 1.419(2)
C111 C112 1.524(2)
C111 H11A 0.99
C111 H11B 0.99
C112 O112 1.236(2)
C112 N113 1.344(2)
N113 C114 1.467(2)
N113 C116 1.471(2)
C114 C115 1.520(3)
C114 H11C 0.99
C114 H11D 0.99
C115 H11E 0.98
C115 H11F 0.98
C115 H11G 0.98
C116 C117 1.519(3)
C116 H11H 0.99
C116 H11I 0.99
C117 H11J 0.98
C117 H11K 0.98
C117 H11L 0.98
C12 C13 1.396(2)
C12 C2 1.523(2)
C13 C14 1.397(2)
C13 H13 0.95
C14 C15 1.401(2)
C14 C141 1.533(2)
C141 C144 1.520(3)
C141 C142 1.521(3)
C141 C143 1.536(3)
C142 H14A 0.98
C142 H14B 0.98
C142 H14C 0.98
C143 H14D 0.98
C143 H14E 0.98
C143 H14F 0.98
C144 H14G 0.98
C144 H14H 0.98
C144 H14I 0.98
C15 C16 1.386(2)
C15 H15 0.95
C16 C1 1.518(2)
C1 C42 1.514(2)
C1 H1A 0.99
C1 H1B 0.99
C21 C22 1.393(2)
C21 O21 1.395(2)
C21 C26 1.398(2)
O21 C211 1.419(2)
C211 C212 1.486(2)
C211 H21A 0.99
C211 H21B 0.99
C212 N213 1.138(2)
C22 C23 1.400(2)
C22 C3 1.515(2)
C23 C24 1.390(2)
C23 H23 0.95
C24 C25 1.398(3)
C24 C241 1.534(3)
C241 C242 1.533(3)
C241 C243 1.534(3)
C241 C244 1.540(3)
C242 H24A 0.98
C242 H24B 0.98
C242 H24C 0.98
C243 H24D 0.98
C243 H24E 0.98
C243 H24F 0.98
C244 H24G 0.98
C244 H24H 0.98
C244 H24I 0.98
C25 C26 1.391(2)
C25 H25 0.95
C26 C2 1.516(2)
C2 H2A 0.99
C2 H2B 0.99
C31 C32 1.393(2)
C31 O31 1.397(2)
C31 C36 1.402(2)
O31 C311 1.4315(19)
C311 C312 1.527(2)
C311 H31A 0.99
C311 H31B 0.99
C312 O312 1.241(2)
C312 N313 1.353(2)
N313 C314 1.472(2)
N313 C316 1.479(2)
C314 C315 1.518(2)
C314 H31C 0.99
C314 H31D 0.99
C315 H31E 0.98
C315 H31F 0.98
C315 H31G 0.98
C316 C317 1.502(3)
C316 H31H 0.99
C316 H31I 0.99
C317 H31J 0.98
C317 H31K 0.98
C317 H31L 0.98
C32 C33 1.396(2)
C32 C4 1.513(2)
C33 C34 1.387(2)
C33 H33 0.95
C34 C35 1.402(2)
C34 C342 1.530(2)
C341 C342 1.539(2)
C341 H34A 0.98
C341 H34B 0.98
C341 H34C 0.98
C342 C343 1.536(3)
C342 C344 1.536(3)
C343 H34D 0.98
C343 H34E 0.98
C343 H34F 0.98
C344 H34G 0.98
C344 H34H 0.98
C344 H34I 0.98
C35 C36 1.390(2)
C35 H35 0.95
C36 C3 1.519(2)
C3 H3A 0.99
C3 H3B 0.99
C41 C42 1.390(2)
C41 O41 1.3960(19)
C41 C46 1.397(2)
O41 C411 1.427(2)
C411 C412 1.463(3)
C411 H41A 0.99
C411 H41B 0.99
C412 N413 1.142(2)
C42 C43 1.391(2)
C43 C44 1.395(2)
C43 H43 0.95
C44 C45 1.391(2)
C44 C441 1.532(2)
C441 C444 1.529(3)
C441 C442 1.529(3)
C441 C443 1.536(3)
C442 H44A 0.98
C442 H44B 0.98
C442 H44C 0.98
C443 H44D 0.98
C443 H44E 0.98
C443 H44F 0.98
C444 H44G 0.98
C444 H44H 0.98
C444 H44I 0.98
C45 C46 1.392(2)
C45 H45 0.95
C46 C4 1.519(2)
C4 H4A 0.99
C4 H4B 0.99
O101 C101 1.408(2)
O101 H101 0.84
C101 C102 1.507(3)
C101 H10A 0.99
C101 H10B 0.99
C102 H10C 0.98
C102 H10D 0.98
C102 H10E 0.98

loop_
_geom_hbond_atom_site_label_D
_geom_hbond_atom_site_label_H
_geom_hbond_atom_site_label_A
_geom_hbond_distance_DH
_geom_hbond_distance_HA
_geom_hbond_distance_DA
_geom_hbond_angle_DHA
O101 H101 O112 0.84 1.94 2.7821(18) 177.2
